data_4314087
loop_
_publ_author_name
'Takashi Komuro'
'Tsukasa Matsuo'
'Hiroyuki Kawaguchi'
'Kazuyuki Tatsumi'

_publ_section_title
;
 Coordination Chemistry of Silanedithiolato Ligands Derived from
 Cyclotrisilathiane: Synthesis and Structures of Complexes of Iron(II),
 Cobalt(II), Palladium(II), Copper(I), and Silver(I)
;
_journal_name_full 'Inorganic Chemistry'
_journal_page_first 5340
_journal_page_last 5347
_journal_paper_doi 10.1021/ic0343253
_journal_volume 42
_journal_year 2003
_chemical_formula_moiety 'C11 H27 Fe N3 S2 Si '
_chemical_formula_sum 'C11 H27 Fe N3 S2 Si'
_chemical_formula_weight 349.41
_space_group_IT_number 14
_symmetry_cell_setting monoclinic
_symmetry_Int_Tables_number 14
_symmetry_space_group_name_Hall '-P 2ybc'
_symmetry_space_group_name_H-M 'P 1 21/c 1'
_cell_angle_alpha 90
_cell_angle_beta 90.94(1)
_cell_angle_gamma 90
_cell_formula_units_Z 4
_cell_length_a 7.325(6)
_cell_length_b 12.84(1)
_cell_length_c 18.42(2)
_cell_measurement_reflns_used 5821
_cell_measurement_temperature 173.2
_cell_measurement_theta_max 13.7
_cell_measurement_theta_min 1.5
_cell_volume 1732(3)
_computing_cell_refinement CrystalClear
_computing_data_collection CrystalClear
_computing_data_reduction CrystalStructure
_computing_publication_material 'CrystalStructure Ver. 3.10'
_computing_structure_refinement CRYSTALS
_computing_structure_solution SHELXS97
_diffrn_detector_area_resol_mean 14.62
_diffrn_measured_fraction_theta_full 0.9693
_diffrn_measured_fraction_theta_max 0.9707
_diffrn_measurement_device_type 'Rigaku Mercury'
_diffrn_measurement_method \w
_diffrn_radiation_type 'Mo K\a'
_diffrn_radiation_wavelength 0.7107
_diffrn_reflns_av_R_equivalents 0.072
_diffrn_reflns_limit_h_max 9
_diffrn_reflns_limit_h_min -9
_diffrn_reflns_limit_k_max 16
_diffrn_reflns_limit_k_min -16
_diffrn_reflns_limit_l_max 22
_diffrn_reflns_limit_l_min -20
_diffrn_reflns_number 13700
_diffrn_reflns_theta_full 27.50
_diffrn_reflns_theta_max 27.48
_exptl_absorpt_coefficient_mu 0.000
_exptl_absorpt_correction_T_max 1.000
_exptl_absorpt_correction_T_min 0.778
_exptl_absorpt_correction_type none
_exptl_crystal_colour colorless
_exptl_crystal_density_diffrn 1.340
_exptl_crystal_density_method 'not measured'
_exptl_crystal_description prism
_exptl_crystal_size_max 0.120
_exptl_crystal_size_mid 0.080
_exptl_crystal_size_min 0.050
_refine_diff_density_max 1.65
_refine_diff_density_min -0.81
_refine_ls_extinction_method none
_refine_ls_goodness_of_fit_ref 1.002
_refine_ls_hydrogen_treatment refall
_refine_ls_number_parameters 190
_refine_ls_number_reflns 3875
_refine_ls_R_factor_gt 0.0650
_refine_ls_shift/su_max 0.0100
_refine_ls_structure_factor_coef Fsqd
_refine_ls_weighting_details 'w = 1/[0.0020Fo^2^ + 1.0000\s^2^(Fo) + 0.0000]/(4Fo^2^)'
_refine_ls_weighting_scheme calc
_refine_ls_wR_factor_ref 0.1990
_reflns_number_gt 2615
_reflns_number_total 3875
_reflns_threshold_expression F^2^>2.0\s(F^2^)
_cod_data_source_file ic0343253si20030617_084419_2.cif
_cod_data_source_block Fe(S2SiMe2)(Metacn)
_cod_original_cell_volume 1731(2)
_cod_original_formula_sum 'C11 H27 Fe N3 S2 Si '
_cod_database_code 4314087

loop_
_symmetry_equiv_pos_as_xyz
x,y,z
-x,1/2+y,1/2-z
-x,-y,-z
x,1/2-y,1/2+z

loop_
_atom_site_label
_atom_site_type_symbol
_atom_site_fract_x
_atom_site_fract_y
_atom_site_fract_z
_atom_site_U_iso_or_equiv
_atom_site_adp_type
_atom_site_occupancy
_atom_site_calc_flag
_atom_site_refinement_flags
_atom_site_disorder_assembly
_atom_site_disorder_group
Fe(1) Fe 0.2905(1) 0.11071(6) 0.15722(4) 0.0233(2) Uani 1.00 d . . .
S(1) S 0.2290(2) 0.1437(1) 0.03255(8) 0.0415(4) Uani 1.00 d . . .
S(2) S 0.2099(2) 0.2880(1) 0.18554(7) 0.0335(4) Uani 1.00 d . . .
Si(1) Si 0.2007(2) 0.2972(1) 0.07030(7) 0.0274(4) Uani 1.00 d . . .
N(1) N 0.5826(6) 0.0777(4) 0.1717(3) 0.031(1) Uani 1.00 d . . .
N(2) N 0.2895(7) -0.0663(4) 0.1469(3) 0.033(1) Uani 1.00 d . . .
N(3) N 0.2953(6) 0.0598(4) 0.2762(2) 0.030(1) Uani 1.00 d . . .
C(1) C 0.386(1) 0.3839(6) 0.0365(4) 0.057(2) Uani 1.00 d . . .
C(2) C -0.0208(9) 0.3546(5) 0.0364(3) 0.036(2) Uani 1.00 d . . .
C(3) C 0.6898(9) 0.1634(6) 0.1389(4) 0.050(2) Uani 1.00 d . . .
C(4) C 0.613(1) -0.0174(6) 0.1288(5) 0.064(2) Uani 1.00 d . . .
C(5) C 0.483(1) -0.0989(5) 0.1404(5) 0.071(2) Uani 1.00 d . . .
C(6) C 0.179(1) -0.1040(6) 0.0856(4) 0.057(2) Uani 1.00 d . . .
C(7) C 0.208(1) -0.1034(6) 0.2146(4) 0.053(2) Uani 1.00 d . . .
C(8) C 0.277(1) -0.0535(6) 0.2814(4) 0.071(3) Uani 1.00 d . . .
C(9) C 0.167(1) 0.1146(6) 0.3229(3) 0.053(2) Uani 1.00 d . . .
C(10) C 0.482(1) 0.0947(8) 0.2981(4) 0.071(3) Uani 1.00 d . . .
C(11) C 0.6296(10) 0.0671(7) 0.2493(4) 0.055(2) Uani 1.00 d . . .
H(1) H 0.504(1) 0.3574(6) 0.0525(4) 0.067(3) Uiso 1.00 calc . . .
H(2) H 0.381(1) 0.3865(6) -0.0161(4) 0.068(3) Uiso 1.00 calc . . .
H(3) H 0.368(1) 0.4534(6) 0.0558(4) 0.067(3) Uiso 1.00 calc . . .
H(4) H -0.0343(9) 0.4245(5) 0.0556(3) 0.043(2) Uiso 1.00 calc . . .
H(5) H -0.0205(9) 0.3573(5) -0.0162(3) 0.043(2) Uiso 1.00 calc . . .
H(6) H -0.1218(9) 0.3118(5) 0.0522(3) 0.043(2) Uiso 1.00 calc . . .
H(7) H 0.8185(9) 0.1457(6) 0.1412(4) 0.058(2) Uiso 1.00 calc . . .
H(8) H 0.6522(9) 0.1734(6) 0.0886(4) 0.058(2) Uiso 1.00 calc . . .
H(9) H 0.6694(9) 0.2272(6) 0.1658(4) 0.058(2) Uiso 1.00 calc . . .
H(10) H 0.611(1) 0.0005(6) 0.0777(5) 0.071(3) Uiso 1.00 calc . . .
H(11) H 0.733(1) -0.0437(6) 0.1423(5) 0.071(3) Uiso 1.00 calc . . .
H(12) H 0.516(1) -0.1348(5) 0.1850(5) 0.074(3) Uiso 1.00 calc . . .
H(13) H 0.490(1) -0.1469(5) 0.0999(5) 0.074(3) Uiso 1.00 calc . . .
H(14) H 0.054(1) -0.0787(6) 0.0896(4) 0.068(3) Uiso 1.00 calc . . .
H(15) H 0.230(1) -0.0789(6) 0.0407(4) 0.068(3) Uiso 1.00 calc . . .
H(16) H 0.178(1) -0.1796(6) 0.0856(4) 0.068(3) Uiso 1.00 calc . . .
H(17) H 0.078(1) -0.0913(6) 0.2118(4) 0.062(2) Uiso 1.00 calc . . .
H(18) H 0.231(1) -0.1776(6) 0.2184(4) 0.062(2) Uiso 1.00 calc . . .
H(19) H 0.397(1) -0.0822(6) 0.2921(4) 0.076(3) Uiso 1.00 calc . . .
H(20) H 0.196(1) -0.0693(6) 0.3209(4) 0.076(3) Uiso 1.00 calc . . .
H(21) H 0.182(1) 0.1893(6) 0.3181(3) 0.061(2) Uiso 1.00 calc . . .
H(22) H 0.043(1) 0.0954(6) 0.3089(3) 0.061(2) Uiso 1.00 calc . . .
H(23) H 0.190(1) 0.0942(6) 0.3729(3) 0.061(2) Uiso 1.00 calc . . .
H(24) H 0.481(1) 0.1698(8) 0.3040(4) 0.076(3) Uiso 1.00 calc . . .
H(25) H 0.508(1) 0.0621(8) 0.3446(4) 0.076(3) Uiso 1.00 calc . . .
H(26) H 0.6652(10) -0.0046(7) 0.2584(4) 0.063(2) Uiso 1.00 calc . . .
H(27) H 0.7322(10) 0.1127(7) 0.2598(4) 0.063(2) Uiso 1.00 calc . . .

loop_
_atom_site_aniso_label
_atom_site_aniso_U_11
_atom_site_aniso_U_22
_atom_site_aniso_U_33
_atom_site_aniso_U_12
_atom_site_aniso_U_13
_atom_site_aniso_U_23
Fe(1) 0.0218(4) 0.0264(4) 0.0212(4) 0.0004(3) 0.0009(3) -0.0001(3)
S(1) 0.055(1) 0.0389(9) 0.0244(7) 0.0140(6) -0.0055(6) -0.0060(7)
S(2) 0.0460(9) 0.0257(7) 0.0243(6) 0.0010(5) 0.0002(6) -0.0025(6)
Si(1) 0.0291(8) 0.0287(8) 0.0243(7) -0.0038(6) 0.0024(6) 0.0032(6)
N(1) 0.024(2) 0.030(3) 0.038(2) 0.001(2) -0.001(2) 0.001(2)
N(2) 0.030(2) 0.031(3) 0.037(3) -0.005(2) 0.000(2) -0.001(2)
N(3) 0.029(3) 0.036(3) 0.025(2) 0.004(2) 0.004(2) 0.003(2)
C(1) 0.052(4) 0.069(5) 0.048(4) -0.022(3) 0.005(3) 0.021(4)
C(2) 0.042(3) 0.033(3) 0.033(3) 0.006(2) 0.004(2) 0.009(3)
C(3) 0.030(3) 0.052(4) 0.062(4) -0.010(3) 0.006(3) 0.013(3)
C(4) 0.035(4) 0.051(4) 0.092(6) 0.003(4) 0.020(4) -0.030(3)
C(5) 0.040(4) 0.034(4) 0.111(7) 0.005(4) 0.014(4) -0.026(3)
C(6) 0.072(5) 0.046(4) 0.051(4) -0.012(3) -0.013(4) -0.010(4)
C(7) 0.069(5) 0.043(4) 0.043(4) -0.023(3) 0.006(3) 0.008(4)
C(8) 0.109(8) 0.039(4) 0.042(4) -0.010(3) 0.017(4) 0.010(4)
C(9) 0.058(5) 0.066(5) 0.030(3) 0.024(3) 0.013(3) 0.009(4)
C(10) 0.047(4) 0.109(7) 0.033(4) 0.009(4) -0.016(3) -0.013(4)
C(11) 0.039(4) 0.073(5) 0.046(4) -0.011(4) -0.010(3) 0.009(4)

loop_
_atom_type_symbol
_atom_type_description
_atom_type_scat_dispersion_real
_atom_type_scat_dispersion_imag
_atom_type_scat_source
C C 0.003 0.002
;
International Tables for Crystallography
(1992, Vol. C, Tables 4.2.6.8 and 6.1.1.4)
;
H H 0.000 0.000
;
International Tables for Crystallography
(1992, Vol. C, Table 6.1.1.4)
;
N N 0.006 0.003
;
International Tables for Crystallography
(1992, Vol. C, Tables 4.2.6.8 and 6.1.1.4)
;
Si Si 0.082 0.070
;
International Tables for Crystallography
(1992, Vol. C, Tables 4.2.6.8 and 6.1.1.4)
;
S S 0.125 0.123
;
International Tables for Crystallography
(1992, Vol. C, Tables 4.2.6.8 and 6.1.1.4)
;
Fe Fe 0.346 0.844
;
International Tables for Crystallography
(1992, Vol. C, Tables 4.2.6.8 and 6.1.1.4)
;

loop_
_geom_angle_atom_site_label_1
_geom_angle_atom_site_label_2
_geom_angle_atom_site_label_3
_geom_angle
_geom_angle_site_symmetry_1
_geom_angle_site_symmetry_2
_geom_angle_site_symmetry_3
_geom_angle_publ_flag
S(1) Fe(1) S(2) 89.87(6) . . . yes
S(1) Fe(1) N(1) 108.8(1) . . . yes
S(1) Fe(1) N(2) 95.5(1) . . . yes
S(1) Fe(1) N(3) 168.2(1) . . . yes
S(2) Fe(1) N(1) 113.5(1) . . . yes
S(2) Fe(1) N(2) 163.4(1) . . . yes
S(2) Fe(1) N(3) 93.6(1) . . . yes
N(1) Fe(1) N(2) 79.6(2) . . . yes
N(1) Fe(1) N(3) 80.1(2) . . . yes
N(2) Fe(1) N(3) 78.2(2) . . . yes
Fe(1) S(1) Si(1) 82.24(7) . . . yes
Fe(1) S(2) Si(1) 80.79(6) . . . yes
S(1) Si(1) S(2) 106.08(8) . . . yes
S(1) Si(1) C(1) 111.9(3) . . . yes
S(1) Si(1) C(2) 110.3(2) . . . yes
S(2) Si(1) C(1) 110.8(2) . . . yes
S(2) Si(1) C(2) 111.5(2) . . . yes
C(1) Si(1) C(2) 106.4(3) . . . yes
Fe(1) N(1) C(3) 109.2(4) . . . yes
Fe(1) N(1) C(4) 104.6(4) . . . yes
Fe(1) N(1) C(11) 110.4(4) . . . yes
C(3) N(1) C(4) 108.1(5) . . . yes
C(3) N(1) C(11) 110.3(5) . . . yes
C(4) N(1) C(11) 114.1(6) . . . yes
Fe(1) N(2) C(5) 106.6(4) . . . yes
Fe(1) N(2) C(6) 113.3(4) . . . yes
Fe(1) N(2) C(7) 104.6(4) . . . yes
C(5) N(2) C(6) 111.3(6) . . . yes
C(5) N(2) C(7) 112.1(6) . . . yes
C(6) N(2) C(7) 108.7(5) . . . yes
Fe(1) N(3) C(8) 110.3(4) . . . yes
Fe(1) N(3) C(9) 115.1(4) . . . yes
Fe(1) N(3) C(10) 99.9(4) . . . yes
C(8) N(3) C(9) 112.2(5) . . . yes
C(8) N(3) C(10) 111.5(6) . . . yes
C(9) N(3) C(10) 107.0(5) . . . yes
N(1) C(4) C(5) 114.6(7) . . . yes
N(2) C(5) C(4) 116.5(6) . . . yes
N(2) C(7) C(8) 115.5(6) . . . yes
N(3) C(8) C(7) 114.2(6) . . . yes
N(3) C(10) C(11) 116.5(6) . . . yes
N(1) C(11) C(10) 114.3(6) . . . yes

loop_
_geom_bond_atom_site_label_1
_geom_bond_atom_site_label_2
_geom_bond_distance
_geom_bond_site_symmetry_1
_geom_bond_site_symmetry_2
_geom_bond_publ_flag
Fe(1) S(1) 2.371(2) . . yes
Fe(1) S(2) 2.410(2) . . yes
Fe(1) N(1) 2.193(5) . . yes
Fe(1) N(2) 2.280(5) . . yes
Fe(1) N(3) 2.287(4) . . yes
S(1) Si(1) 2.100(2) . . yes
S(2) Si(1) 2.126(2) . . yes
Si(1) C(1) 1.869(8) . . yes
Si(1) C(2) 1.880(7) . . yes
N(1) C(3) 1.486(9) . . yes
N(1) C(4) 1.473(9) . . yes
N(1) C(11) 1.471(8) . . yes
N(2) C(5) 1.482(9) . . yes
N(2) C(6) 1.462(9) . . yes
N(2) C(7) 1.471(9) . . yes
N(3) C(8) 1.463(9) . . yes
N(3) C(9) 1.464(9) . . yes
N(3) C(10) 1.489(9) . . yes
C(4) C(5) 1.44(1) . . yes
C(7) C(8) 1.47(1) . . yes
C(10) C(11) 1.46(1) . . yes

loop_
_geom_contact_atom_site_label_1
_geom_contact_atom_site_label_2
_geom_contact_distance
_geom_contact_site_symmetry_1
_geom_contact_site_symmetry_2
_geom_contact_publ_flag
S(1) C(4) 3.593(9) . 2_655 ?

loop_
_geom_torsion_atom_site_label_1
_geom_torsion_atom_site_label_2
_geom_torsion_atom_site_label_3
_geom_torsion_atom_site_label_4
_geom_torsion
_geom_torsion_site_symmetry_1
_geom_torsion_site_symmetry_2
_geom_torsion_site_symmetry_3
_geom_torsion_site_symmetry_4
_geom_torsion_publ_flag
Fe(1) S(1) Si(1) S(2) -8.37(9) . . . . yes
Fe(1) S(1) Si(1) C(1) 112.5(3) . . . . yes
Fe(1) S(1) Si(1) C(2) -129.2(2) . . . . yes
Fe(1) S(2) Si(1) S(1) 8.27(8) . . . . yes
Fe(1) S(2) Si(1) C(1) -113.3(3) . . . . yes
Fe(1) S(2) Si(1) C(2) 128.4(2) . . . . yes
Fe(1) N(1) C(4) C(5) -47.2(7) . . . . yes
Fe(1) N(1) C(11) C(10) -8.1(8) . . . . yes
Fe(1) N(2) C(5) C(4) -10.9(9) . . . . yes
Fe(1) N(2) C(7) C(8) -45.3(7) . . . . yes
Fe(1) N(3) C(8) C(7) -16.8(9) . . . . yes
Fe(1) N(3) C(10) C(11) -47.4(8) . . . . yes
S(1) Fe(1) S(2) Si(1) -7.03(7) . . . . yes
S(1) Fe(1) N(1) C(3) 53.0(4) . . . . yes
S(1) Fe(1) N(1) C(4) -62.5(4) . . . . yes
S(1) Fe(1) N(1) C(11) 174.4(4) . . . . yes
S(1) Fe(1) N(2) C(5) 96.7(5) . . . . yes
S(1) Fe(1) N(2) C(6) -26.1(5) . . . . yes
S(1) Fe(1) N(2) C(7) -144.3(4) . . . . yes
S(1) Fe(1) N(3) C(8) 53.1(9) . . . . yes
S(1) Fe(1) N(3) C(9) -75.1(8) . . . . yes
S(1) Fe(1) N(3) C(10) 170.6(6) . . . . yes
S(2) Fe(1) S(1) Si(1) 7.09(7) . . . . yes
S(2) Fe(1) N(1) C(3) -45.3(4) . . . . yes
S(2) Fe(1) N(1) C(4) -160.8(4) . . . . yes
S(2) Fe(1) N(1) C(11) 76.1(4) . . . . yes
S(2) Fe(1) N(2) C(5) -154.8(5) . . . . yes
S(2) Fe(1) N(2) C(6) 82.5(6) . . . . yes
S(2) Fe(1) N(2) C(7) -35.8(7) . . . . yes
S(2) Fe(1) N(3) C(8) 159.9(5) . . . . yes
S(2) Fe(1) N(3) C(9) 31.7(4) . . . . yes
S(2) Fe(1) N(3) C(10) -82.6(4) . . . . yes
Si(1) S(1) Fe(1) N(1) -107.7(1) . . . . yes
Si(1) S(1) Fe(1) N(2) 171.4(1) . . . . yes
Si(1) S(1) Fe(1) N(3) 114.2(6) . . . . yes
Si(1) S(2) Fe(1) N(1) 103.4(1) . . . . yes
Si(1) S(2) Fe(1) N(2) -116.3(5) . . . . yes
Si(1) S(2) Fe(1) N(3) -175.8(1) . . . . yes
N(1) Fe(1) N(2) C(5) -11.4(5) . . . . yes
N(1) Fe(1) N(2) C(6) -134.2(5) . . . . yes
N(1) Fe(1) N(2) C(7) 107.6(4) . . . . yes
N(1) Fe(1) N(3) C(8) -86.9(5) . . . . yes
N(1) Fe(1) N(3) C(9) 144.9(4) . . . . yes
N(1) Fe(1) N(3) C(10) 30.6(4) . . . . yes
N(1) C(4) C(5) N(2) 40(1) . . . . yes
N(1) C(11) C(10) N(3) 40(1) . . . . yes
N(2) Fe(1) N(1) C(3) 145.4(4) . . . . yes
N(2) Fe(1) N(1) C(4) 29.9(4) . . . . yes
N(2) Fe(1) N(1) C(11) -93.2(5) . . . . yes
N(2) Fe(1) N(3) C(8) -5.6(5) . . . . yes
N(2) Fe(1) N(3) C(9) -133.8(4) . . . . yes
N(2) Fe(1) N(3) C(10) 112.0(4) . . . . yes
N(2) C(7) C(8) N(3) 44.0(10) . . . . yes
N(3) Fe(1) N(1) C(3) -135.0(4) . . . . yes
N(3) Fe(1) N(1) C(4) 109.6(4) . . . . yes
N(3) Fe(1) N(1) C(11) -13.6(4) . . . . yes
N(3) Fe(1) N(2) C(5) -93.4(5) . . . . yes
N(3) Fe(1) N(2) C(6) 143.8(5) . . . . yes
N(3) Fe(1) N(2) C(7) 25.6(4) . . . . yes
C(3) N(1) C(4) C(5) -163.4(6) . . . . yes
C(3) N(1) C(11) C(10) 112.6(7) . . . . yes
C(4) N(1) C(11) C(10) -125.6(7) . . . . yes
C(4) C(5) N(2) C(6) 113.2(8) . . . . yes
C(4) C(5) N(2) C(7) -124.9(8) . . . . yes
C(5) N(2) C(7) C(8) 69.9(8) . . . . yes
C(5) C(4) N(1) C(11) 73.5(8) . . . . yes
C(6) N(2) C(7) C(8) -166.6(7) . . . . yes
C(7) C(8) N(3) C(9) 113.0(7) . . . . yes
C(7) C(8) N(3) C(10) -126.9(7) . . . . yes
C(8) N(3) C(10) C(11) 69.2(8) . . . . yes
C(9) N(3) C(10) C(11) -167.7(7) . . . . yes
C(9) N(3) C(10) C(11) -167.7(7) . . . . yes
